data_4508627
loop_
_publ_author_name
'Wei, Kai-Ju'
'Xie, Yong-Shu'
'Ni, Jia'
'Zhang, Min'
'Liu, Qing-Liang'

_publ_section_title
;
 Syntheses, Crystal Structures, and Photoluminescent Properties of a
 Series of M(II) Coordination Polymers Containing M&#x2212;X2&#x2212;M
 Bridges: From 1-D Chains to 2-D Networks
;
_journal_issue 6
_journal_name_full 'Crystal Growth &amp; Design'
_journal_page_first 1341
_journal_paper_doi 10.1021/cg0505822
_journal_volume 6
_journal_year 2006
_chemical_formula_sum 'C25 H19 Cd2 I4 N7 O0'
_chemical_formula_weight 1149.87
_chemical_name_systematic
;
 ?
;
_space_group_IT_number 61
_symmetry_cell_setting orthorhombic
_symmetry_space_group_name_Hall '-P 2ac 2ab'
_symmetry_space_group_name_H-M 'P b c a'
_atom_sites_solution_hydrogens geom
_atom_sites_solution_primary direct
_atom_sites_solution_secondary difmap
_audit_creation_method SHELXL-97
_cell_angle_alpha 90.00
_cell_angle_beta 90.00
_cell_angle_gamma 90.00
_cell_formula_units_Z 8
_cell_length_a 17.360(9)
_cell_length_b 15.178(8)
_cell_length_c 24.457(13)
_cell_measurement_temperature 293(2)
_cell_volume 6444(6)
_computing_cell_refinement 'SAINT (Bruker, 2002)'
_computing_data_collection 'SMART (Bruker, 2002)'
_computing_data_reduction SAINT
_computing_molecular_graphics 'ORTEP-II (Johnson, 1976)'
_computing_publication_material SHELXL-97
_computing_structure_refinement 'SHELXL-97 (Sheldrick, 1997)'
_computing_structure_solution 'SHELXS-97 (Sheldrick, 1997)'
_diffrn_ambient_temperature 293(2)
_diffrn_measured_fraction_theta_full 0.992
_diffrn_measured_fraction_theta_max 0.992
_diffrn_measurement_device_type 'Bruker APEX area-dectector diffractometer'
_diffrn_measurement_method '\f and \w-scan'
_diffrn_radiation_monochromator graphite
_diffrn_radiation_source 'fine-focus sealed tube'
_diffrn_radiation_type MoK\a
_diffrn_radiation_wavelength 0.71073
_diffrn_reflns_av_R_equivalents 0.0425
_diffrn_reflns_av_sigmaI/netI 0.0348
_diffrn_reflns_limit_h_max 22
_diffrn_reflns_limit_h_min -21
_diffrn_reflns_limit_k_max 19
_diffrn_reflns_limit_k_min -19
_diffrn_reflns_limit_l_max 28
_diffrn_reflns_limit_l_min -31
_diffrn_reflns_number 37943
_diffrn_reflns_theta_full 27.50
_diffrn_reflns_theta_max 27.50
_diffrn_reflns_theta_min 1.97
_diffrn_standards_decay_% 0
_diffrn_standards_interval_count 0
_diffrn_standards_interval_time 0
_diffrn_standards_number 0
_exptl_absorpt_coefficient_mu 5.179
_exptl_absorpt_correction_T_max 0.5754
_exptl_absorpt_correction_T_min 0.2644
_exptl_absorpt_correction_type multi-scan
_exptl_absorpt_process_details 'SADABS (Bruker, 2002)'
_exptl_crystal_colour yellow
_exptl_crystal_density_diffrn 2.370
_exptl_crystal_density_method 'not measured'
_exptl_crystal_description block
_exptl_crystal_F_000 4208
_exptl_crystal_size_max 0.35
_exptl_crystal_size_mid 0.20
_exptl_crystal_size_min 0.12
_refine_diff_density_max 1.732
_refine_diff_density_min -1.683
_refine_diff_density_rms 0.206
_refine_ls_extinction_method none
_refine_ls_goodness_of_fit_ref 1.005
_refine_ls_hydrogen_treatment mixed
_refine_ls_matrix_type full
_refine_ls_number_parameters 343
_refine_ls_number_reflns 7347
_refine_ls_number_restraints 0
_refine_ls_restrained_S_all 1.005
_refine_ls_R_factor_all 0.0570
_refine_ls_R_factor_gt 0.0425
_refine_ls_shift/su_max 0.002
_refine_ls_shift/su_mean 0.000
_refine_ls_structure_factor_coef Fsqd
_refine_ls_weighting_details 'calc w=1/[\s^2^(Fo^2^)+(0.0564P)^2^+14.8493P] where P=(Fo^2^+2Fc^2^)/3'
_refine_ls_weighting_scheme calc
_refine_ls_wR_factor_gt 0.1005
_refine_ls_wR_factor_ref 0.1083
_reflns_number_gt 5911
_reflns_number_total 7347
_reflns_threshold_expression >2sigma(I)
_cod_data_source_file cg0505822sup4.cif
_cod_data_source_block cdi
_cod_depositor_comments
;
The following automatic conversions were performed:

'_symmetry_cell_setting' value 'Orthorhombic' changed to
'orthorhombic' according to
/home/saulius/struct/CIF-dictionaries/cif_core.dic dictionary named
'cif_core.dic' version 2.4.2 from
2011-04-26.

'_exptl_absorpt_correction_type' value 'Multi-scan'
changed to 'multi-scan' according to
/home/saulius/struct/CIF-dictionaries/cif_core.dic dictionary named
'cif_core.dic' version 2.4.2 from 2011-04-26.

Automatic conversion script
Id: cif_fix_values 1891 2012-01-12 08:04:46Z andrius 
;
_cod_original_sg_symbol_H-M Pbca
_cod_database_code 4508627

loop_
_symmetry_equiv_pos_as_xyz
'x, y, z'
'-x+1/2, -y, z+1/2'
'-x, y+1/2, -z+1/2'
'x+1/2, -y+1/2, -z'
'-x, -y, -z'
'x-1/2, y, -z-1/2'
'x, -y-1/2, z-1/2'
'-x-1/2, y-1/2, z'

loop_
_atom_site_label
_atom_site_type_symbol
_atom_site_fract_x
_atom_site_fract_y
_atom_site_fract_z
_atom_site_U_iso_or_equiv
_atom_site_adp_type
_atom_site_occupancy
_atom_site_symmetry_multiplicity
_atom_site_calc_flag
_atom_site_refinement_flags
I1 I 0.16194(3) 0.24014(3) 0.200394(16) 0.04904(12) Uani 1 1 d .
Cd1 Cd 0.21805(2) 0.20280(3) 0.301746(17) 0.04238(12) Uani 1 1 d .
I2 I 0.15878(3) 0.07754(3) 0.372058(17) 0.04976(12) Uani 1 1 d .
I3 I 0.10873(3) 0.35003(3) 0.355872(17) 0.05103(13) Uani 1 1 d .
I4 I 0.15755(3) 0.21421(4) 0.532498(19) 0.05967(14) Uani 1 1 d .
Cd2 Cd 0.07079(3) 0.25166(3) 0.444168(18) 0.04596(13) Uani 1 1 d .
N2 N 0.3903(3) 0.2933(3) 0.17517(18) 0.0329(10) Uani 1 1 d .
N1 N 0.4036(3) 0.3054(3) 0.08254(18) 0.0385(11) Uani 1 1 d .
N7 N -0.0374(3) 0.1694(3) 0.43381(18) 0.0352(10) Uani 1 1 d .
C8 C 0.3914(3) 0.3481(3) 0.1330(2) 0.0342(12) Uani 1 1 d .
C18 C 0.3882(3) 0.1722(4) 0.2550(2) 0.0354(12) Uani 1 1 d .
N5 N 0.3279(3) 0.1235(3) 0.2690(2) 0.0405(11) Uani 1 1 d .
C19 C 0.4525(4) 0.1383(4) 0.2303(3) 0.0468(14) Uani 1 1 d .
H19 H 0.4938 0.1745 0.2213 0.056 Uiso 1 1 calc R
C12 C 0.3833(3) 0.3261(3) 0.2253(2) 0.0337(11) Uani 1 1 d .
C1 C 0.3956(4) 0.0344(4) 0.0731(3) 0.0605(19) Uani 1 1 d .
H1 H 0.3954 -0.0266 0.0694 0.073 Uiso 1 1 calc R
C9 C 0.3855(4) 0.4388(4) 0.1385(3) 0.0504(16) Uani 1 1 d .
H9 H 0.3864 0.4761 0.1083 0.060 Uiso 1 1 calc R
N6 N -0.0184(3) 0.3429(3) 0.4914(2) 0.0464(12) Uani 1 1 d .
N3 N 0.3807(3) 0.2634(3) 0.26758(19) 0.0395(11) Uani 1 1 d .
C5 C 0.4130(4) 0.3511(4) 0.0317(2) 0.0412(13) Uani 1 1 d .
C4 C 0.3991(3) 0.2114(3) 0.0810(2) 0.0329(11) Uani 1 1 d .
N4 N 0.3135(3) 0.2757(3) 0.34977(19) 0.0401(11) Uani 1 1 d .
C2 C 0.3304(4) 0.0784(5) 0.0899(3) 0.0588(18) Uani 1 1 d .
H2 H 0.2857 0.0475 0.0983 0.071 Uiso 1 1 calc R
C17 C 0.3104(4) 0.2955(5) 0.4034(2) 0.0572(18) Uani 1 1 d .
H17 H 0.2643 0.2860 0.4218 0.069 Uiso 1 1 calc R
C10 C 0.3780(5) 0.4709(4) 0.1914(3) 0.0592(19) Uani 1 1 d .
H10 H 0.3741 0.5315 0.1966 0.071 Uiso 1 1 calc R
C3 C 0.3322(3) 0.1682(4) 0.0939(3) 0.0433(14) Uani 1 1 d .
H3 H 0.2888 0.1994 0.1052 0.052 Uiso 1 1 calc R
C13 C 0.3798(3) 0.2875(4) 0.3239(2) 0.0360(12) Uani 1 1 d .
C23 C -0.0403(4) 0.0814(4) 0.4379(3) 0.0460(14) Uani 1 1 d .
H23 H 0.0039 0.0515 0.4488 0.055 Uiso 1 1 calc R
C11 C 0.3762(4) 0.4168(4) 0.2360(3) 0.0472(15) Uani 1 1 d .
H11 H 0.3706 0.4387 0.2713 0.057 Uiso 1 1 calc R
C20 C 0.4544(4) 0.0497(4) 0.2190(3) 0.0552(17) Uani 1 1 d .
H20 H 0.4971 0.0248 0.2021 0.066 Uiso 1 1 calc R
C22 C 0.3312(4) 0.0372(4) 0.2585(3) 0.0549(17) Uani 1 1 d .
H22 H 0.2900 0.0018 0.2689 0.066 Uiso 1 1 calc R
C6 C 0.3545(4) 0.3989(5) 0.0085(3) 0.0597(19) Uani 1 1 d .
H6 H 0.3071 0.4045 0.0259 0.072 Uiso 1 1 calc R
C14 C 0.4439(4) 0.3184(5) 0.3502(3) 0.0546(16) Uani 1 1 d .
H14 H 0.4902 0.3249 0.3314 0.066 Uiso 1 1 calc R
C24 C -0.0067(5) 0.3819(5) 0.5407(3) 0.0596(18) Uani 1 1 d .
H24 H 0.0407 0.3750 0.5579 0.071 Uiso 1 1 calc R
C15 C 0.4387(4) 0.3400(5) 0.4056(3) 0.0590(19) Uani 1 1 d .
H15 H 0.4814 0.3619 0.4242 0.071 Uiso 1 1 calc R
C21 C 0.3929(5) -0.0012(5) 0.2330(3) 0.063(2) Uani 1 1 d .
H21 H 0.3928 -0.0613 0.2254 0.075 Uiso 1 1 calc R
C7 C 0.3682(5) 0.4390(5) -0.0417(3) 0.072(2) Uani 1 1 d .
H7 H 0.3298 0.4715 -0.0588 0.086 Uiso 1 1 calc R
C25 C -0.0612(5) 0.4298(5) 0.5655(3) 0.071(2) Uani 1 1 d .
H25 H -0.0509 0.4567 0.5988 0.085 Uiso 1 1 calc R
C16 C 0.3709(5) 0.3287(5) 0.4321(3) 0.0574(18) Uani 1 1 d .
H16 H 0.3659 0.3432 0.4688 0.069 Uiso 1 1 calc R

loop_
_atom_site_aniso_label
_atom_site_aniso_U_11
_atom_site_aniso_U_22
_atom_site_aniso_U_33
_atom_site_aniso_U_23
_atom_site_aniso_U_13
_atom_site_aniso_U_12
I1 0.0582(3) 0.0560(3) 0.0329(2) 0.00085(17) -0.00511(17) 0.01172(19)
Cd1 0.0372(2) 0.0575(3) 0.0325(2) 0.00569(18) -0.00258(16) -0.00956(19)
I2 0.0590(3) 0.0467(2) 0.0436(2) 0.00379(17) 0.00797(18) -0.01242(19)
I3 0.0669(3) 0.0410(2) 0.0452(2) 0.00682(17) 0.01913(19) 0.00929(19)
I4 0.0532(3) 0.0833(4) 0.0425(3) 0.0011(2) -0.01243(19) 0.0021(2)
Cd2 0.0408(2) 0.0642(3) 0.0330(2) 0.0074(2) -0.00111(17) -0.0090(2)
N2 0.039(2) 0.024(2) 0.036(2) 0.0003(18) 0.0090(19) -0.0015(18)
N1 0.056(3) 0.027(2) 0.032(2) 0.0070(19) 0.009(2) 0.002(2)
N7 0.038(2) 0.034(2) 0.033(2) 0.0028(19) 0.0049(19) -0.0009(19)
C8 0.036(3) 0.029(3) 0.038(3) 0.001(2) 0.009(2) 0.001(2)
C18 0.041(3) 0.035(3) 0.030(3) 0.002(2) 0.000(2) -0.003(2)
N5 0.046(3) 0.034(2) 0.042(3) 0.005(2) 0.001(2) -0.004(2)
C19 0.043(3) 0.050(4) 0.048(4) 0.003(3) 0.007(3) 0.002(3)
C12 0.032(3) 0.032(3) 0.037(3) -0.003(2) 0.009(2) -0.008(2)
C1 0.074(5) 0.032(3) 0.075(5) -0.005(3) -0.013(4) -0.003(3)
C9 0.069(4) 0.024(3) 0.058(4) 0.007(3) 0.013(3) 0.006(3)
N6 0.053(3) 0.051(3) 0.035(3) -0.013(2) -0.004(2) -0.005(2)
N3 0.060(3) 0.028(2) 0.031(2) -0.0030(18) 0.013(2) -0.006(2)
C5 0.051(3) 0.033(3) 0.039(3) 0.008(2) -0.002(3) -0.004(3)
C4 0.043(3) 0.031(3) 0.025(3) 0.000(2) -0.002(2) -0.001(2)
N4 0.036(2) 0.058(3) 0.026(2) -0.003(2) 0.0002(19) -0.005(2)
C2 0.055(4) 0.051(4) 0.071(5) -0.004(3) -0.006(3) -0.019(3)
C17 0.056(4) 0.088(6) 0.028(3) -0.001(3) 0.002(3) -0.002(4)
C10 0.081(5) 0.026(3) 0.071(5) -0.004(3) 0.014(4) 0.002(3)
C3 0.042(3) 0.042(3) 0.046(4) 0.006(3) -0.001(3) -0.002(3)
C13 0.041(3) 0.037(3) 0.030(3) -0.003(2) 0.000(2) -0.005(2)
C23 0.051(4) 0.035(3) 0.052(4) 0.009(3) 0.010(3) 0.006(3)
C11 0.063(4) 0.035(3) 0.044(3) -0.011(3) 0.008(3) 0.000(3)
C20 0.069(4) 0.041(4) 0.055(4) 0.008(3) 0.008(3) 0.019(3)
C22 0.066(4) 0.034(3) 0.065(4) 0.014(3) -0.002(3) -0.010(3)
C6 0.054(4) 0.053(4) 0.072(5) 0.023(4) -0.005(3) 0.002(3)
C14 0.044(4) 0.056(4) 0.064(5) -0.007(3) 0.001(3) -0.005(3)
C24 0.073(5) 0.065(5) 0.040(4) -0.018(3) -0.011(3) -0.006(4)
C15 0.061(4) 0.059(4) 0.057(4) -0.006(3) -0.027(3) -0.002(3)
C21 0.088(6) 0.034(3) 0.066(5) 0.008(3) 0.003(4) 0.016(4)
C7 0.073(5) 0.066(5) 0.077(6) 0.036(4) -0.017(4) 0.002(4)
C25 0.099(6) 0.066(5) 0.048(4) -0.032(4) -0.001(4) -0.001(4)
C16 0.074(5) 0.066(5) 0.032(3) -0.004(3) -0.012(3) -0.003(4)

loop_
_atom_type_symbol
_atom_type_description
_atom_type_scat_dispersion_real
_atom_type_scat_dispersion_imag
_atom_type_scat_source
C C 0.0033 0.0016 'International Tables Vol C Tables 4.2.6.8 and 6.1.1.4'
H H 0.0000 0.0000 'International Tables Vol C Tables 4.2.6.8 and 6.1.1.4'
N N 0.0061 0.0033 'International Tables Vol C Tables 4.2.6.8 and 6.1.1.4'
O O 0.0106 0.0060 'International Tables Vol C Tables 4.2.6.8 and 6.1.1.4'
Cd Cd -0.8075 1.2024 'International Tables Vol C Tables 4.2.6.8 and 6.1.1.4'
I I -0.4742 1.8119 'International Tables Vol C Tables 4.2.6.8 and 6.1.1.4'

loop_
_geom_angle_atom_site_label_1
_geom_angle_atom_site_label_2
_geom_angle_atom_site_label_3
_geom_angle
_geom_angle_site_symmetry_1
_geom_angle_site_symmetry_3
N4 Cd1 N5 80.78(17) . .
N4 Cd1 I1 128.25(12) . .
N5 Cd1 I1 94.87(12) . .
N4 Cd1 I2 106.26(13) . .
N5 Cd1 I2 99.15(12) . .
I1 Cd1 I2 125.22(3) . .
N4 Cd1 I3 83.19(13) . .
N5 Cd1 I3 163.20(12) . .
I1 Cd1 I3 91.09(3) . .
I2 Cd1 I3 90.13(4) . .
Cd2 I3 Cd1 95.09(4) . .
N7 Cd2 N6 80.54(17) . .
N7 Cd2 I4 115.86(12) . .
N6 Cd2 I4 95.61(13) . .
N7 Cd2 I3 114.57(12) . .
N6 Cd2 I3 102.98(14) . .
I4 Cd2 I3 128.32(4) . .
C8 N2 C12 119.0(5) . .
C8 N1 C4 118.3(4) . .
C8 N1 C5 123.7(5) . .
C4 N1 C5 117.8(4) . .
C4 N7 C23 117.9(5) 6_556 .
C4 N7 Cd2 117.1(3) 6_556 .
C23 N7 Cd2 124.8(4) . .
N2 C8 C9 123.1(5) . .
N2 C8 N1 113.3(5) . .
C9 C8 N1 123.5(5) . .
N5 C18 C19 123.2(5) . .
N5 C18 N3 114.5(5) . .
C19 C18 N3 122.3(5) . .
C18 N5 C22 117.6(5) . .
C18 N5 Cd1 115.8(4) . .
C22 N5 Cd1 126.3(4) . .
C18 C19 C20 118.4(6) . .
C18 C19 H19 120.8 . .
C20 C19 H19 120.8 . .
N2 C12 N3 115.4(5) . .
N2 C12 C11 123.1(5) . .
N3 C12 C11 121.5(5) . .
C23 C1 C2 118.7(6) 6_656 .
C23 C1 H1 120.6 6_656 .
C2 C1 H1 120.6 . .
C8 C9 C10 116.5(6) . .
C8 C9 H9 121.8 . .
C10 C9 H9 121.8 . .
C5 N6 C24 118.1(6) 6_556 .
C5 N6 Cd2 115.7(4) 6_556 .
C24 N6 Cd2 126.0(5) . .
C12 N3 C18 119.7(4) . .
C12 N3 C13 122.6(4) . .
C18 N3 C13 117.3(4) . .
N6 C5 C6 122.7(6) 6_656 .
N6 C5 N1 115.2(5) 6_656 .
C6 C5 N1 122.1(6) . .
N7 C4 C3 122.6(5) 6_656 .
N7 C4 N1 116.2(5) 6_656 .
C3 C4 N1 121.2(5) . .
C13 N4 C17 118.0(5) . .
C13 N4 Cd1 116.4(4) . .
C17 N4 Cd1 124.9(4) . .
C3 C2 C1 119.2(6) . .
C3 C2 H2 120.4 . .
C1 C2 H2 120.4 . .
N4 C17 C16 123.6(6) . .
N4 C17 H17 118.2 . .
C16 C17 H17 118.2 . .
C11 C10 C9 122.3(6) . .
C11 C10 H10 118.8 . .
C9 C10 H10 118.8 . .
C2 C3 C4 118.6(6) . .
C2 C3 H3 120.7 . .
C4 C3 H3 120.7 . .
N4 C13 C14 121.9(5) . .
N4 C13 N3 115.9(5) . .
C14 C13 N3 122.2(5) . .
N7 C23 C1 122.9(6) . 6_556
N7 C23 H23 118.6 . .
C1 C23 H23 118.6 6_556 .
C10 C11 C12 116.0(6) . .
C10 C11 H11 122.0 . .
C12 C11 H11 122.0 . .
C21 C20 C19 119.1(6) . .
C21 C20 H20 120.4 . .
C19 C20 H20 120.4 . .
N5 C22 C21 122.6(6) . .
N5 C22 H22 118.7 . .
C21 C22 H22 118.7 . .
C5 C6 C7 118.0(7) . .
C5 C6 H6 121.0 . .
C7 C6 H6 121.0 . .
C13 C14 C15 118.9(6) . .
C13 C14 H14 120.6 . .
C15 C14 H14 120.6 . .
C25 C24 N6 122.2(7) . .
C25 C24 H24 118.9 . .
N6 C24 H24 118.9 . .
C16 C15 C14 119.3(6) . .
C16 C15 H15 120.3 . .
C14 C15 H15 120.3 . .
C20 C21 C22 119.1(6) . .
C20 C21 H21 120.5 . .
C22 C21 H21 120.5 . .
C25 C7 C6 119.1(7) 6_656 .
C25 C7 H7 120.5 6_656 .
C6 C7 H7 120.5 . .
C24 C25 C7 119.9(7) . 6_556
C24 C25 H25 120.1 . .
C7 C25 H25 120.1 6_556 .
C15 C16 C17 118.2(6) . .
C15 C16 H16 120.9 . .
C17 C16 H16 120.9 . .

loop_
_geom_bond_atom_site_label_1
_geom_bond_atom_site_label_2
_geom_bond_distance
_geom_bond_site_symmetry_2
I1 Cd1 2.7228(13) .
Cd1 N4 2.313(5) .
Cd1 N5 2.394(5) .
Cd1 I2 2.7623(11) .
Cd1 I3 3.2167(12) .
I3 Cd2 2.7067(12) .
I4 Cd2 2.6941(12) .
Cd2 N7 2.269(5) .
Cd2 N6 2.376(5) .
N2 C8 1.326(7) .
N2 C12 1.329(7) .
N1 C8 1.409(7) .
N1 C4 1.429(7) .
N1 C5 1.433(7) .
N7 C4 1.325(7) 6_556
N7 C23 1.340(7) .
C8 C9 1.387(8) .
C18 N5 1.326(7) .
C18 C19 1.370(8) .
C18 N3 1.425(7) .
N5 C22 1.336(8) .
C19 C20 1.373(9) .
C19 H19 0.9300 .
C12 N3 1.405(7) .
C12 C11 1.408(8) .
C1 C23 1.350(10) 6_656
C1 C2 1.376(10) .
C1 H1 0.9300 .
C9 C10 1.389(9) .
C9 H9 0.9300 .
N6 C5 1.324(8) 6_556
N6 C24 1.360(8) .
N3 C13 1.426(7) .
C5 N6 1.324(8) 6_656
C5 C6 1.371(9) .
C4 N7 1.325(7) 6_656
C4 C3 1.371(8) .
N4 C13 1.325(7) .
N4 C17 1.346(8) .
C2 C3 1.367(9) .
C2 H2 0.9300 .
C17 C16 1.361(10) .
C17 H17 0.9300 .
C10 C11 1.366(9) .
C10 H10 0.9300 .
C3 H3 0.9300 .
C13 C14 1.369(8) .
C23 C1 1.350(10) 6_556
C23 H23 0.9300 .
C11 H11 0.9300 .
C20 C21 1.362(10) .
C20 H20 0.9300 .
C22 C21 1.369(10) .
C22 H22 0.9300 .
C6 C7 1.391(10) .
C6 H6 0.9300 .
C14 C15 1.398(10) .
C14 H14 0.9300 .
C24 C25 1.337(10) .
C24 H24 0.9300 .
C15 C16 1.354(11) .
C15 H15 0.9300 .
C21 H21 0.9300 .
C7 C25 1.363(12) 6_656
C7 H7 0.9300 .
C25 C7 1.363(12) 6_556
C25 H25 0.9300 .
C16 H16 0.9300 .

loop_
_geom_torsion_atom_site_label_1
_geom_torsion_atom_site_label_2
_geom_torsion_atom_site_label_3
_geom_torsion_atom_site_label_4
_geom_torsion
_geom_torsion_site_symmetry_1
_geom_torsion_site_symmetry_4
N4 Cd1 I3 Cd2 -92.52(13) . .
N5 Cd1 I3 Cd2 -110.0(4) . .
I1 Cd1 I3 Cd2 139.07(3) . .
I2 Cd1 I3 Cd2 13.84(2) . .
Cd1 I3 Cd2 N7 -91.47(13) . .
Cd1 I3 Cd2 N6 -176.87(12) . .
Cd1 I3 Cd2 I4 75.07(4) . .
N6 Cd2 N7 C4 45.5(4) . 6_556
I4 Cd2 N7 C4 137.2(3) . 6_556
I3 Cd2 N7 C4 -54.5(4) . 6_556
N6 Cd2 N7 C23 -139.3(5) . .
I4 Cd2 N7 C23 -47.6(5) . .
I3 Cd2 N7 C23 120.7(4) . .
C12 N2 C8 C9 -0.1(8) . .
C12 N2 C8 N1 176.6(5) . .
C4 N1 C8 N2 11.2(7) . .
C5 N1 C8 N2 -175.1(5) . .
C4 N1 C8 C9 -172.2(6) . .
C5 N1 C8 C9 1.5(9) . .
C19 C18 N5 C22 0.5(9) . .
N3 C18 N5 C22 -179.8(5) . .
C19 C18 N5 Cd1 -173.0(5) . .
N3 C18 N5 Cd1 6.6(6) . .
N4 Cd1 N5 C18 -44.7(4) . .
I1 Cd1 N5 C18 83.3(4) . .
I2 Cd1 N5 C18 -149.8(4) . .
I3 Cd1 N5 C18 -27.1(7) . .
N4 Cd1 N5 C22 142.4(5) . .
I1 Cd1 N5 C22 -89.6(5) . .
I2 Cd1 N5 C22 37.3(5) . .
I3 Cd1 N5 C22 160.0(4) . .
N5 C18 C19 C20 0.5(10) . .
N3 C18 C19 C20 -179.2(6) . .
C8 N2 C12 N3 178.5(5) . .
C8 N2 C12 C11 0.5(8) . .
N2 C8 C9 C10 -0.1(10) . .
N1 C8 C9 C10 -176.3(6) . .
N7 Cd2 N6 C5 -41.1(4) . 6_556
I4 Cd2 N6 C5 -156.5(4) . 6_556
I3 Cd2 N6 C5 72.1(4) . 6_556
N7 Cd2 N6 C24 134.4(6) . .
I4 Cd2 N6 C24 19.1(6) . .
I3 Cd2 N6 C24 -112.4(5) . .
N2 C12 N3 C18 2.1(7) . .
C11 C12 N3 C18 -179.9(5) . .
N2 C12 N3 C13 174.6(5) . .
C11 C12 N3 C13 -7.4(8) . .
N5 C18 N3 C12 -119.3(6) . .
C19 C18 N3 C12 60.4(8) . .
N5 C18 N3 C13 67.9(7) . .
C19 C18 N3 C13 -112.5(6) . .
C8 N1 C5 N6 114.7(6) . 6_656
C4 N1 C5 N6 -71.5(7) . 6_656
C8 N1 C5 C6 -66.0(8) . .
C4 N1 C5 C6 107.8(7) . .
C8 N1 C4 N7 -118.4(5) . 6_656
C5 N1 C4 N7 67.4(7) . 6_656
C8 N1 C4 C3 61.9(7) . .
C5 N1 C4 C3 -112.2(6) . .
N5 Cd1 N4 C13 36.3(4) . .
I1 Cd1 N4 C13 -52.6(5) . .
I2 Cd1 N4 C13 133.2(4) . .
I3 Cd1 N4 C13 -138.6(4) . .
N5 Cd1 N4 C17 -134.0(6) . .
I1 Cd1 N4 C17 137.0(5) . .
I2 Cd1 N4 C17 -37.1(6) . .
I3 Cd1 N4 C17 51.0(5) . .
C23 C1 C2 C3 1.2(11) 6_656 .
C13 N4 C17 C16 1.5(11) . .
Cd1 N4 C17 C16 171.7(6) . .
C8 C9 C10 C11 -0.3(11) . .
C1 C2 C3 C4 0.1(10) . .
N7 C4 C3 C2 -1.9(9) 6_656 .
N1 C4 C3 C2 177.7(6) . .
C17 N4 C13 C14 0.3(9) . .
Cd1 N4 C13 C14 -170.7(5) . .
C17 N4 C13 N3 178.5(6) . .
Cd1 N4 C13 N3 7.4(7) . .
C12 N3 C13 N4 108.1(6) . .
C18 N3 C13 N4 -79.3(7) . .
C12 N3 C13 C14 -73.8(8) . .
C18 N3 C13 C14 98.8(7) . .
C4 N7 C23 C1 1.0(9) 6_556 6_556
Cd2 N7 C23 C1 -174.2(5) . 6_556
C9 C10 C11 C12 0.7(11) . .
N2 C12 C11 C10 -0.8(9) . .
N3 C12 C11 C10 -178.7(6) . .
C18 C19 C20 C21 -0.3(10) . .
C18 N5 C22 C21 -1.7(10) . .
Cd1 N5 C22 C21 171.1(5) . .
N6 C5 C6 C7 1.1(11) 6_656 .
N1 C5 C6 C7 -178.2(7) . .
N4 C13 C14 C15 -1.5(10) . .
N3 C13 C14 C15 -179.5(6) . .
C5 N6 C24 C25 -2.0(11) 6_556 .
Cd2 N6 C24 C25 -177.5(6) . .
C13 C14 C15 C16 0.9(11) . .
C19 C20 C21 C22 -0.8(11) . .
N5 C22 C21 C20 1.8(11) . .
C5 C6 C7 C25 -0.6(12) . 6_656
N6 C24 C25 C7 1.5(13) . 6_556
C14 C15 C16 C17 0.7(11) . .
N4 C17 C16 C15 -2.0(12) . .
